data_4133753
loop_
_publ_author_name
'Kong, Lingran'
'Su, Fan'
'Yu, Hang'
'Jiang, Zhe'
'Lu, Yandong'
'Luo, Tuoping'

_publ_section_title
;
 Total Synthesis of (-)-Oridonin: An Interrupted Nazarov Approach.
;
_journal_issue 51
_journal_name_full 'Journal of the American Chemical Society'
_journal_page_first 20048
_journal_page_last 20052
_journal_paper_doi 10.1021/jacs.9b12034
_journal_volume 141
_journal_year 2019
_chemical_absolute_configuration unk
_chemical_formula_sum 'C34 H42 O3'
_chemical_formula_weight 498.67
_space_group_crystal_system orthorhombic
_space_group_IT_number 19
_space_group_name_Hall 'P 2ac 2ab'
_space_group_name_H-M_alt 'P 21 21 21'
_atom_sites_solution_hydrogens geom
_audit_creation_method SHELXL-2014/7
_cell_angle_alpha 90
_cell_angle_beta 90
_cell_angle_gamma 90
_cell_formula_units_Z 12
_cell_length_a 10.7367(4)
_cell_length_b 22.9480(6)
_cell_length_c 34.1561(10)
_cell_measurement_reflns_used 24001
_cell_measurement_temperature 180.00(10)
_cell_measurement_theta_max 27.7340
_cell_measurement_theta_min 2.2520
_cell_volume 8415.6(5)
_computing_structure_refinement 'SHELXL-2014/7 (Sheldrick, 2014)'
_diffrn_ambient_environment N~2~
_diffrn_ambient_temperature 180.00(10)
_diffrn_detector 'CCD plate'
_diffrn_measured_fraction_theta_full 0.999
_diffrn_measured_fraction_theta_max 0.999
_diffrn_measurement_device 'four-circle diffractometer'
_diffrn_measurement_device_type 'XtaLAB AFC12 (RINC): Kappa single'
_diffrn_radiation_monochromator graphite
_diffrn_radiation_probe x-ray
_diffrn_radiation_type 'Mo K\a'
_diffrn_radiation_wavelength 0.71073
_diffrn_reflns_av_R_equivalents 0.0405
_diffrn_reflns_av_unetI/netI 0.0517
_diffrn_reflns_Laue_measured_fraction_full 0.999
_diffrn_reflns_Laue_measured_fraction_max 0.999
_diffrn_reflns_limit_h_max 13
_diffrn_reflns_limit_h_min -12
_diffrn_reflns_limit_k_max 28
_diffrn_reflns_limit_k_min -29
_diffrn_reflns_limit_l_max 44
_diffrn_reflns_limit_l_min -44
_diffrn_reflns_number 65457
_diffrn_reflns_point_group_measured_fraction_full 0.997
_diffrn_reflns_point_group_measured_fraction_max 0.992
_diffrn_reflns_theta_full 25.242
_diffrn_reflns_theta_max 27.485
_diffrn_reflns_theta_min 1.775
_diffrn_source 'fine-focus sealed X-ray tube'
_diffrn_source_type 'Enhance (Mo) X-ray Source'
_exptl_absorpt_coefficient_mu 0.073
_exptl_absorpt_correction_T_max 1.00000
_exptl_absorpt_correction_T_min 0.41769
_exptl_absorpt_correction_type multi-scan
_exptl_absorpt_process_details
;
CrysAlisPro 1.171.39.29a (Rigaku Oxford Diffraction, 2015)
Empirical absorption correction using spherical harmonics,
 implemented in SCALE3 ABSPACK scaling algorithm.
;
_exptl_crystal_colour colorless
_exptl_crystal_density_diffrn 1.181
_exptl_crystal_description rod-like
_exptl_crystal_F_000 3240
_exptl_crystal_size_max 0.5
_exptl_crystal_size_mid 0.22
_exptl_crystal_size_min 0.2
_refine_diff_density_max 0.180
_refine_diff_density_min -0.206
_refine_diff_density_rms 0.034
_refine_ls_abs_structure_details
;
 Flack x determined using 5032 quotients [(I+)-(I-)]/[(I+)+(I-)]
 (Parsons, Flack and Wagner, Acta Cryst. B69 (2013) 249-259).
;
_refine_ls_abs_structure_Flack -0.4(4)
_refine_ls_extinction_method none
_refine_ls_goodness_of_fit_ref 1.012
_refine_ls_hydrogen_treatment constr
_refine_ls_matrix_type full
_refine_ls_number_parameters 1009
_refine_ls_number_reflns 19145
_refine_ls_number_restraints 0
_refine_ls_restrained_S_all 1.012
_refine_ls_R_factor_all 0.0711
_refine_ls_R_factor_gt 0.0476
_refine_ls_shift/su_max 0.000
_refine_ls_shift/su_mean 0.000
_refine_ls_structure_factor_coef Fsqd
_refine_ls_weighting_details 'w=1/[\s^2^(Fo^2^)+(0.0731P)^2^] where P=(Fo^2^+2Fc^2^)/3'
_refine_ls_weighting_scheme calc
_refine_ls_wR_factor_gt 0.1143
_refine_ls_wR_factor_ref 0.1252
_reflns_Friedel_coverage 0.817
_reflns_Friedel_fraction_full 0.994
_reflns_Friedel_fraction_max 0.984
_reflns_number_gt 14396
_reflns_number_total 19145
_reflns_threshold_expression 'I > 2\s(I)'
_cod_data_source_file ja9b12034_si_002.cif
_cod_data_source_block 3
_cod_depositor_comments 'Adding full bibliography for 4133749--4133753.cif.'
_cod_database_code 4133753
_shelx_shelxl_version_number 2014/7
_shelx_space_group_comment
;
The symmetry employed for this shelxl refinement is uniquely defined
by the following loop, which should always be used as a source of
symmetry information in preference to the above space-group names.
They are only intended as comments.
;

loop_
_space_group_symop_operation_xyz
'x, y, z'
'-x+1/2, -y, z+1/2'
'-x, y+1/2, -z+1/2'
'x+1/2, -y+1/2, -z'

loop_
_atom_site_label
_atom_site_type_symbol
_atom_site_fract_x
_atom_site_fract_y
_atom_site_fract_z
_atom_site_U_iso_or_equiv
_atom_site_adp_type
_atom_site_occupancy
_atom_site_site_symmetry_order
_atom_site_calc_flag
_atom_site_refinement_flags_posn
_atom_site_refinement_flags_adp
O1 O 0.79411(19) 0.39514(8) 0.33893(5) 0.0455(5) Uani 1 1 d . .
O2 O 0.51924(18) 0.45551(7) 0.45421(5) 0.0405(4) Uani 1 1 d . .
O3 O 0.75205(18) 0.31698(6) 0.48103(5) 0.0373(4) Uani 1 1 d . .
C1 C 0.6865(2) 0.39133(10) 0.43701(7) 0.0312(5) Uani 1 1 d . .
C2 C 0.8023(2) 0.38187(10) 0.41019(7) 0.0342(6) Uani 1 1 d . .
H2 H 0.8238 0.3410 0.4152 0.041 Uiso 1 1 calc R U
C3 C 0.7469(3) 0.37964(10) 0.36954(7) 0.0340(6) Uani 1 1 d . .
C4 C 0.6156(2) 0.35559(10) 0.37334(7) 0.0309(5) Uani 1 1 d . .
C5 C 0.5979(2) 0.34658(10) 0.41778(7) 0.0301(5) Uani 1 1 d . .
H5 H 0.6358 0.3086 0.4232 0.036 Uiso 1 1 calc R U
C6 C 0.6356(3) 0.45388(10) 0.43489(7) 0.0361(6) Uani 1 1 d . .
H6A H 0.6933 0.4806 0.4474 0.043 Uiso 1 1 calc R U
H6B H 0.6257 0.4656 0.4078 0.043 Uiso 1 1 calc R U
C7 C 0.4791(3) 0.51302(11) 0.46292(8) 0.0436(7) Uani 1 1 d . .
H7A H 0.5499 0.5350 0.4726 0.052 Uiso 1 1 calc R U
H7B H 0.4181 0.5111 0.4838 0.052 Uiso 1 1 calc R U
C8 C 0.4230(3) 0.54567(10) 0.42912(7) 0.0357(6) Uani 1 1 d . .
C9 C 0.4578(3) 0.60285(11) 0.42250(8) 0.0431(7) Uani 1 1 d . .
H9 H 0.5190 0.6197 0.4381 0.052 Uiso 1 1 calc R U
C10 C 0.4034(3) 0.63547(14) 0.39312(10) 0.0604(9) Uani 1 1 d . .
H10 H 0.4273 0.6740 0.3892 0.072 Uiso 1 1 calc R U
C11 C 0.3139(4) 0.61062(16) 0.36972(10) 0.0636(9) Uani 1 1 d . .
H11 H 0.2772 0.6324 0.3499 0.076 Uiso 1 1 calc R U
C12 C 0.2788(3) 0.55437(16) 0.37547(10) 0.0635(9) Uani 1 1 d . .
H12 H 0.2184 0.5377 0.3595 0.076 Uiso 1 1 calc R U
C13 C 0.3331(3) 0.52144(12) 0.40541(9) 0.0512(8) Uani 1 1 d . .
H13 H 0.3084 0.4830 0.4093 0.061 Uiso 1 1 calc R U
C14 C 0.7247(3) 0.37846(10) 0.47962(7) 0.0363(6) Uani 1 1 d . .
H14 H 0.6556 0.3875 0.4974 0.044 Uiso 1 1 calc R U
C15 C 0.8392(3) 0.41485(12) 0.49049(8) 0.0483(7) Uani 1 1 d . .
H15A H 0.8635 0.4057 0.5171 0.058 Uiso 1 1 calc R U
H15B H 0.8171 0.4558 0.4896 0.058 Uiso 1 1 calc R U
C16 C 0.9503(3) 0.40424(13) 0.46327(8) 0.0509(8) Uani 1 1 d . .
H16A H 0.9787 0.3645 0.4669 0.061 Uiso 1 1 calc R U
H16B H 1.0176 0.4299 0.4711 0.061 Uiso 1 1 calc R U
C17 C 0.9246(3) 0.41381(12) 0.41941(8) 0.0441(7) Uani 1 1 d . .
C18 C 1.0307(3) 0.38465(14) 0.39659(10) 0.0583(9) Uani 1 1 d . .
H18A H 1.0306 0.3435 0.4018 0.087 Uiso 1 1 calc R U
H18B H 1.1089 0.4010 0.4046 0.087 Uiso 1 1 calc R U
H18C H 1.0190 0.3911 0.3691 0.087 Uiso 1 1 calc R U
C19 C 0.9233(3) 0.47919(13) 0.40895(9) 0.0554(8) Uani 1 1 d . .
H19A H 0.8995 0.4839 0.3820 0.083 Uiso 1 1 calc R U
H19B H 1.0048 0.4953 0.4129 0.083 Uiso 1 1 calc R U
H19C H 0.8646 0.4991 0.4254 0.083 Uiso 1 1 calc R U
C20 C 0.7763(3) 0.29400(12) 0.51913(7) 0.0442(7) Uani 1 1 d . .
H20A H 0.8481 0.3138 0.5301 0.053 Uiso 1 1 calc R U
H20B H 0.7970 0.2530 0.5167 0.053 Uiso 1 1 calc R U
C21 C 0.6694(3) 0.30022(10) 0.54671(7) 0.0370(6) Uani 1 1 d . .
C22 C 0.5557(3) 0.27360(12) 0.53841(8) 0.0457(7) Uani 1 1 d . .
H22 H 0.5470 0.2517 0.5156 0.055 Uiso 1 1 calc R U
C23 C 0.4565(3) 0.27932(13) 0.56346(9) 0.0574(9) Uani 1 1 d . .
H23 H 0.3809 0.2615 0.5577 0.069 Uiso 1 1 calc R U
C24 C 0.4696(4) 0.31146(15) 0.59719(10) 0.0684(11) Uani 1 1 d . .
H24 H 0.4026 0.3155 0.6142 0.082 Uiso 1 1 calc R U
C25 C 0.5808(5) 0.33739(14) 0.60568(9) 0.0715(11) Uani 1 1 d . .
H25 H 0.5892 0.3590 0.6285 0.086 Uiso 1 1 calc R U
C26 C 0.6802(3) 0.33180(12) 0.58078(8) 0.0515(8) Uani 1 1 d . .
H26 H 0.7556 0.3495 0.5870 0.062 Uiso 1 1 calc R U
C27 C 0.4610(2) 0.33886(10) 0.42766(7) 0.0347(6) Uani 1 1 d . .
H27A H 0.4158 0.3746 0.4224 0.042 Uiso 1 1 calc R U
H27B H 0.4514 0.3294 0.4552 0.042 Uiso 1 1 calc R U
C28 C 0.4102(3) 0.28920(11) 0.40220(7) 0.0397(6) Uani 1 1 d . .
H28A H 0.3203 0.2880 0.4049 0.048 Uiso 1 1 calc R U
H28B H 0.4429 0.2526 0.4119 0.048 Uiso 1 1 calc R U
C29 C 0.4431(3) 0.29477(11) 0.35808(7) 0.0393(6) Uani 1 1 d . .
C30 C 0.4084(3) 0.35602(11) 0.34508(7) 0.0391(6) Uani 1 1 d . .
C31 C 0.5174(3) 0.39544(11) 0.35348(7) 0.0372(6) Uani 1 1 d . .
H31A H 0.4931 0.4269 0.3708 0.045 Uiso 1 1 calc R U
H31B H 0.5501 0.4120 0.3294 0.045 Uiso 1 1 calc R U
C32 C 0.5857(3) 0.29747(10) 0.35296(7) 0.0361(6) Uani 1 1 d . .
H32A H 0.6267 0.2650 0.3658 0.043 Uiso 1 1 calc R U
H32B H 0.6092 0.2982 0.3255 0.043 Uiso 1 1 calc R U
C33 C 0.3823(3) 0.24577(12) 0.33484(8) 0.0532(8) Uani 1 1 d . .
H33A H 0.4105 0.2089 0.3447 0.080 Uiso 1 1 calc R U
H33B H 0.4045 0.2493 0.3077 0.080 Uiso 1 1 calc R U
H33C H 0.2934 0.2482 0.3375 0.080 Uiso 1 1 calc R U
C34 C 0.3022(3) 0.37246(15) 0.32886(9) 0.0570(8) Uani 1 1 d . .
H34A H 0.2905 0.4112 0.3217 0.068 Uiso 1 1 calc R U
H34B H 0.2393 0.3453 0.3247 0.068 Uiso 1 1 calc R U
O4 O 0.2292(2) 0.91091(10) 0.49263(6) 0.0580(6) Uani 1 1 d . .
O5 O 0.48800(19) 0.99093(7) 0.37548(6) 0.0470(5) Uani 1 1 d . .
O6 O 0.23278(18) 0.86411(7) 0.34395(5) 0.0369(4) Uani 1 1 d . .
C35 C 0.3227(2) 0.92614(10) 0.39343(7) 0.0324(6) Uani 1 1 d . .
C36 C 0.2103(3) 0.91402(11) 0.42099(7) 0.0372(6) Uani 1 1 d . .
H36 H 0.1824 0.8754 0.4126 0.045 Uiso 1 1 calc R U
C37 C 0.2713(3) 0.90168(11) 0.46023(8) 0.0401(6) Uani 1 1 d . .
C38 C 0.3994(3) 0.87575(10) 0.45221(7) 0.0370(6) Uani 1 1 d . .
C39 C 0.4092(3) 0.87594(10) 0.40709(7) 0.0337(6) Uani 1 1 d . .
H39 H 0.3666 0.8403 0.3988 0.040 Uiso 1 1 calc R U
C40 C 0.3809(3) 0.98654(10) 0.39949(7) 0.0380(6) Uani 1 1 d . .
H40A H 0.3214 1.0166 0.3925 0.046 Uiso 1 1 calc R U
H40B H 0.4037 0.9917 0.4267 0.046 Uiso 1 1 calc R U
C41 C 0.5299(3) 1.04928(11) 0.37043(8) 0.0471(7) Uani 1 1 d . .
H41A H 0.4590 1.0736 0.3640 0.057 Uiso 1 1 calc R U
H41B H 0.5869 1.0505 0.3484 0.057 Uiso 1 1 calc R U
C42 C 0.5942(3) 1.07431(10) 0.40583(8) 0.0374(6) Uani 1 1 d . .
C43 C 0.5745(3) 1.13156(12) 0.41640(9) 0.0463(7) Uani 1 1 d . .
H43 H 0.5182 1.1540 0.4022 0.056 Uiso 1 1 calc R U
C44 C 0.6370(3) 1.15617(14) 0.44774(10) 0.0606(9) Uani 1 1 d . .
H44 H 0.6237 1.1950 0.4543 0.073 Uiso 1 1 calc R U
C45 C 0.7181(4) 1.12321(15) 0.46885(10) 0.0639(9) Uani 1 1 d . .
H45 H 0.7594 1.1392 0.4902 0.077 Uiso 1 1 calc R U
C46 C 0.7387(4) 1.06638(16) 0.45856(11) 0.0730(11) Uani 1 1 d . .
H46 H 0.7942 1.0438 0.4730 0.088 Uiso 1 1 calc R U
C47 C 0.6775(3) 1.04232(13) 0.42690(11) 0.0605(9) Uani 1 1 d . .
H47 H 0.6933 1.0039 0.4199 0.073 Uiso 1 1 calc R U
C48 C 0.2766(3) 0.92241(9) 0.35107(7) 0.0352(6) Uani 1 1 d . .
H48 H 0.3448 0.9317 0.3330 0.042 Uiso 1 1 calc R U
C49 C 0.2489(3) 0.84520(11) 0.30436(7) 0.0405(6) Uani 1 1 d . .
H49A H 0.2384 0.8782 0.2869 0.049 Uiso 1 1 calc R U
H49B H 0.1853 0.8167 0.2980 0.049 Uiso 1 1 calc R U
C50 C 0.3751(3) 0.81873(9) 0.29784(7) 0.0339(6) Uani 1 1 d . .
C51 C 0.4607(3) 0.84303(11) 0.27256(8) 0.0450(7) Uani 1 1 d . .
H51 H 0.4393 0.8761 0.2583 0.054 Uiso 1 1 calc R U
C52 C 0.5778(3) 0.81894(12) 0.26805(9) 0.0542(8) Uani 1 1 d . .
H52 H 0.6353 0.8362 0.2513 0.065 Uiso 1 1 calc R U
C53 C 0.6088(3) 0.76938(13) 0.28836(9) 0.0527(8) Uani 1 1 d . .
H53 H 0.6878 0.7533 0.2856 0.063 Uiso 1 1 calc R U
C54 C 0.5239(3) 0.74357(11) 0.31268(8) 0.0473(7) Uani 1 1 d . .
H54 H 0.5447 0.7095 0.3259 0.057 Uiso 1 1 calc R U
C55 C 0.4080(3) 0.76794(10) 0.31758(8) 0.0423(7) Uani 1 1 d . .
H55 H 0.3509 0.7503 0.3343 0.051 Uiso 1 1 calc R U
C56 C 0.1674(3) 0.96469(11) 0.34456(8) 0.0435(7) Uani 1 1 d . .
H56A H 0.1966 1.0044 0.3479 0.052 Uiso 1 1 calc R U
H56B H 0.1373 0.9606 0.3179 0.052 Uiso 1 1 calc R U
C57 C 0.0602(3) 0.95346(12) 0.37297(9) 0.0481(7) Uani 1 1 d . .
H57A H 0.0214 0.9168 0.3658 0.058 Uiso 1 1 calc R U
H57B H -0.0015 0.9838 0.3692 0.058 Uiso 1 1 calc R U
C58 C 0.0926(3) 0.95092(11) 0.41700(8) 0.0411(6) Uani 1 1 d . .
C59 C -0.0150(3) 0.91926(13) 0.43752(9) 0.0510(8) Uani 1 1 d . .
H59A H -0.0243 0.8810 0.4266 0.076 Uiso 1 1 calc R U
H59B H -0.0907 0.9408 0.4338 0.076 Uiso 1 1 calc R U
H59C H 0.0026 0.9161 0.4650 0.076 Uiso 1 1 calc R U
C60 C 0.1031(3) 1.01237(12) 0.43474(10) 0.0534(8) Uani 1 1 d . .
H60A H 0.1374 1.0097 0.4606 0.080 Uiso 1 1 calc R U
H60B H 0.0220 1.0298 0.4360 0.080 Uiso 1 1 calc R U
H60C H 0.1566 1.0359 0.4187 0.080 Uiso 1 1 calc R U
C61 C 0.5437(3) 0.86758(12) 0.39422(7) 0.0394(6) Uani 1 1 d . .
H61A H 0.5935 0.9010 0.4019 0.047 Uiso 1 1 calc R U
H61B H 0.5481 0.8635 0.3660 0.047 Uiso 1 1 calc R U
C62 C 0.5926(3) 0.81235(12) 0.41410(8) 0.0462(7) Uani 1 1 d . .
H62A H 0.6816 0.8098 0.4097 0.055 Uiso 1 1 calc R U
H62B H 0.5542 0.7788 0.4017 0.055 Uiso 1 1 calc R U
C63 C 0.5679(3) 0.80928(12) 0.45870(8) 0.0462(7) Uani 1 1 d . .
C64 C 0.6107(3) 0.86655(12) 0.47675(8) 0.0454(7) Uani 1 1 d . .
C65 C 0.5037(3) 0.90902(12) 0.47390(8) 0.0449(7) Uani 1 1 d . .
H65A H 0.5281 0.9435 0.4593 0.054 Uiso 1 1 calc R U
H65B H 0.4761 0.9208 0.4998 0.054 Uiso 1 1 calc R U
C66 C 0.4271(3) 0.81359(11) 0.46668(8) 0.0431(7) Uani 1 1 d . .
H66A H 0.4086 0.8093 0.4943 0.052 Uiso 1 1 calc R U
H66B H 0.3808 0.7847 0.4519 0.052 Uiso 1 1 calc R U
C67 C 0.6269(4) 0.75484(13) 0.47628(10) 0.0638(9) Uani 1 1 d . .
H67A H 0.5930 0.7209 0.4638 0.096 Uiso 1 1 calc R U
H67B H 0.6095 0.7534 0.5038 0.096 Uiso 1 1 calc R U
H67C H 0.7154 0.7560 0.4723 0.096 Uiso 1 1 calc R U
C68 C 0.7204(3) 0.87759(16) 0.49216(9) 0.0630(9) Uani 1 1 d . .
H68A H 0.7371 0.9142 0.5025 0.076 Uiso 1 1 calc R U
H68B H 0.7812 0.8488 0.4927 0.076 Uiso 1 1 calc R U
O7 O -0.26640(18) 0.60653(8) 0.18842(5) 0.0412(4) Uani 1 1 d . .
O8 O -0.00359(18) 0.52303(7) 0.29860(5) 0.0412(4) Uani 1 1 d . .
O9 O -0.26179(17) 0.64703(6) 0.33879(4) 0.0324(4) Uani 1 1 d . .
C69 C -0.1752(2) 0.58779(9) 0.28721(6) 0.0278(5) Uani 1 1 d . .
C70 C -0.2874(2) 0.60170(9) 0.25982(7) 0.0284(5) Uani 1 1 d . .
H70 H -0.3145 0.6402 0.2689 0.034 Uiso 1 1 calc R U
C71 C -0.2250(2) 0.61507(9) 0.22095(7) 0.0294(5) Uani 1 1 d . .
C72 C -0.0969(2) 0.64003(9) 0.22982(7) 0.0294(5) Uani 1 1 d . .
C73 C -0.0886(2) 0.63872(9) 0.27504(7) 0.0285(5) Uani 1 1 d . .
H73 H -0.1319 0.6740 0.2837 0.034 Uiso 1 1 calc R U
C74 C -0.1190(2) 0.52756(10) 0.27853(7) 0.0315(6) Uani 1 1 d . .
H74A H -0.1753 0.4972 0.2873 0.038 Uiso 1 1 calc R U
H74B H -0.1060 0.5230 0.2506 0.038 Uiso 1 1 calc R U
C75 C 0.0450(3) 0.46511(11) 0.29812(8) 0.0423(7) Uani 1 1 d . .
H75A H -0.0212 0.4382 0.3050 0.051 Uiso 1 1 calc R U
H75B H 0.1092 0.4620 0.3180 0.051 Uiso 1 1 calc R U
C76 C 0.0989(3) 0.44709(10) 0.25947(7) 0.0340(6) Uani 1 1 d . .
C77 C 0.1964(3) 0.47718(12) 0.24314(9) 0.0501(7) Uani 1 1 d . .
H77 H 0.2278 0.5099 0.2558 0.060 Uiso 1 1 calc R U
C78 C 0.2483(4) 0.45965(18) 0.20843(11) 0.0710(11) Uani 1 1 d . .
H78 H 0.3141 0.4806 0.1977 0.085 Uiso 1 1 calc R U
C79 C 0.2031(4) 0.4111(2) 0.18944(10) 0.0829(14) Uani 1 1 d . .
H79 H 0.2375 0.3993 0.1657 0.100 Uiso 1 1 calc R U
C80 C 0.1069(4) 0.38045(18) 0.20587(12) 0.0808(12) Uani 1 1 d . .
H80 H 0.0765 0.3473 0.1935 0.097 Uiso 1 1 calc R U
C81 C 0.0557(3) 0.39835(13) 0.24023(10) 0.0543(8) Uani 1 1 d . .
H81 H -0.0099 0.3772 0.2510 0.065 Uiso 1 1 calc R U
C82 C -0.2220(3) 0.58878(9) 0.32965(7) 0.0307(5) Uani 1 1 d . .
H82 H -0.1546 0.5772 0.3474 0.037 Uiso 1 1 calc R U
C83 C -0.2470(3) 0.66247(11) 0.37904(7) 0.0383(6) Uani 1 1 d . .
H83A H -0.2580 0.6280 0.3951 0.046 Uiso 1 1 calc R U
H83B H -0.3109 0.6904 0.3863 0.046 Uiso 1 1 calc R U
C84 C -0.1211(3) 0.68836(10) 0.38703(7) 0.0334(6) Uani 1 1 d . .
C85 C -0.0882(3) 0.74080(11) 0.36946(8) 0.0414(7) Uani 1 1 d . .
H85 H -0.1451 0.7599 0.3535 0.050 Uiso 1 1 calc R U
C86 C 0.0277(3) 0.76460(12) 0.37553(9) 0.0500(8) Uani 1 1 d . .
H86 H 0.0489 0.7997 0.3636 0.060 Uiso 1 1 calc R U
C87 C 0.1114(3) 0.73688(15) 0.39891(9) 0.0594(9) Uani 1 1 d . .
H87 H 0.1894 0.7533 0.4031 0.071 Uiso 1 1 calc R U
C88 C 0.0815(3) 0.68457(15) 0.41655(9) 0.0602(9) Uani 1 1 d . .
H88 H 0.1393 0.6655 0.4323 0.072 Uiso 1 1 calc R U
C89 C -0.0354(3) 0.66075(13) 0.41055(8) 0.0486(7) Uani 1 1 d . .
H89 H -0.0563 0.6257 0.4225 0.058 Uiso 1 1 calc R U
C90 C -0.3327(3) 0.54762(10) 0.33459(7) 0.0361(6) Uani 1 1 d . .
H90A H -0.3052 0.5079 0.3300 0.043 Uiso 1 1 calc R U
H90B H -0.3625 0.5500 0.3614 0.043 Uiso 1 1 calc R U
C91 C -0.4395(3) 0.56173(11) 0.30682(7) 0.0386(6) Uani 1 1 d . .
H91A H -0.4751 0.5988 0.3146 0.046 Uiso 1 1 calc R U
H91B H -0.5035 0.5323 0.3101 0.046 Uiso 1 1 calc R U
C92 C -0.4063(2) 0.56519(10) 0.26281(7) 0.0334(6) Uani 1 1 d . .
C93 C -0.5117(3) 0.59767(12) 0.24184(8) 0.0447(7) Uani 1 1 d . .
H93A H -0.5189 0.6363 0.2524 0.067 Uiso 1 1 calc R U
H93B H -0.5886 0.5771 0.2456 0.067 Uiso 1 1 calc R U
H93C H -0.4935 0.5999 0.2144 0.067 Uiso 1 1 calc R U
C94 C -0.3956(3) 0.50417(10) 0.24462(9) 0.0465(7) Uani 1 1 d . .
H94A H -0.3629 0.5074 0.2185 0.070 Uiso 1 1 calc R U
H94B H -0.4764 0.4864 0.2437 0.070 Uiso 1 1 calc R U
H94C H -0.3407 0.4807 0.2602 0.070 Uiso 1 1 calc R U
C95 C 0.0455(2) 0.64697(11) 0.28826(7) 0.0375(6) Uani 1 1 d . .
H95A H 0.0955 0.6137 0.2806 0.045 Uiso 1 1 calc R U
H95B H 0.0492 0.6507 0.3165 0.045 Uiso 1 1 calc R U
C96 C 0.0950(3) 0.70236(12) 0.26879(8) 0.0451(7) Uani 1 1 d . .
H96A H 0.1840 0.7047 0.2734 0.054 Uiso 1 1 calc R U
H96B H 0.0568 0.7358 0.2813 0.054 Uiso 1 1 calc R U
C97 C 0.0713(3) 0.70629(11) 0.22441(8) 0.0394(6) Uani 1 1 d . .
C98 C 0.1143(3) 0.64939(11) 0.20551(7) 0.0371(6) Uani 1 1 d . .
C99 C 0.0091(3) 0.60624(10) 0.20902(7) 0.0342(6) Uani 1 1 d . .
H99A H 0.0344 0.5727 0.2244 0.041 Uiso 1 1 calc R U
H99B H -0.0175 0.5930 0.1834 0.041 Uiso 1 1 calc R U
C100 C -0.0689(3) 0.70230(10) 0.21634(7) 0.0357(6) Uani 1 1 d . .
H10A H -0.1151 0.7307 0.2315 0.043 Uiso 1 1 calc R U
H10B H -0.0873 0.7075 0.1888 0.043 Uiso 1 1 calc R U
C101 C 0.1316(3) 0.76085(13) 0.20758(10) 0.0597(9) Uani 1 1 d . .
H10C H 0.0923 0.7948 0.2185 0.090 Uiso 1 1 calc R U
H10D H 0.1219 0.7611 0.1796 0.090 Uiso 1 1 calc R U
H10E H 0.2186 0.7612 0.2140 0.090 Uiso 1 1 calc R U
C102 C 0.2215(3) 0.63987(14) 0.18783(9) 0.0530(8) Uani 1 1 d . .
H10F H 0.2371 0.6040 0.1762 0.064 Uiso 1 1 calc R U
H10G H 0.2816 0.6690 0.1870 0.064 Uiso 1 1 calc R U

loop_
_atom_site_aniso_label
_atom_site_aniso_U_11
_atom_site_aniso_U_22
_atom_site_aniso_U_33
_atom_site_aniso_U_23
_atom_site_aniso_U_13
_atom_site_aniso_U_12
O1 0.0441(12) 0.0531(11) 0.0394(10) 0.0108(8) 0.0119(9) -0.0014(9)
O2 0.0434(12) 0.0299(9) 0.0483(11) 0.0064(8) 0.0100(9) 0.0045(8)
O3 0.0468(12) 0.0339(8) 0.0311(9) 0.0085(7) -0.0015(8) 0.0078(8)
C1 0.0335(15) 0.0291(12) 0.0311(13) 0.0061(10) 0.0021(11) -0.0001(11)
C2 0.0313(15) 0.0318(12) 0.0394(14) 0.0104(10) 0.0037(11) 0.0022(11)
C3 0.0369(16) 0.0296(11) 0.0356(13) 0.0085(10) 0.0056(12) 0.0064(11)
C4 0.0347(15) 0.0301(11) 0.0278(12) 0.0053(9) 0.0047(11) 0.0044(11)
C5 0.0350(15) 0.0261(11) 0.0291(12) 0.0038(9) 0.0022(11) 0.0046(10)
C6 0.0452(17) 0.0302(12) 0.0329(13) 0.0063(10) -0.0003(12) -0.0001(12)
C7 0.058(2) 0.0360(13) 0.0367(14) -0.0036(11) 0.0064(14) 0.0048(13)
C8 0.0377(16) 0.0339(12) 0.0356(13) -0.0040(10) 0.0072(12) 0.0047(12)
C9 0.0395(17) 0.0367(14) 0.0533(17) 0.0030(12) 0.0076(14) 0.0017(12)
C10 0.061(2) 0.0464(17) 0.074(2) 0.0178(16) 0.0139(19) 0.0089(17)
C11 0.064(2) 0.071(2) 0.056(2) 0.0132(17) 0.0044(18) 0.025(2)
C12 0.051(2) 0.081(2) 0.059(2) -0.0191(18) -0.0138(17) 0.0123(19)
C13 0.055(2) 0.0400(15) 0.0592(19) -0.0104(13) 0.0004(16) -0.0005(14)
C14 0.0449(17) 0.0319(12) 0.0321(13) 0.0054(10) -0.0027(12) 0.0030(12)
C15 0.059(2) 0.0461(15) 0.0394(16) 0.0081(12) -0.0144(14) -0.0042(15)
C16 0.0465(19) 0.0540(17) 0.0523(18) 0.0112(14) -0.0112(15) -0.0056(15)
C17 0.0378(17) 0.0459(15) 0.0487(16) 0.0149(12) -0.0049(13) -0.0024(13)
C18 0.0391(19) 0.071(2) 0.065(2) 0.0229(16) 0.0023(16) 0.0028(16)
C19 0.047(2) 0.0523(17) 0.067(2) 0.0207(15) -0.0064(16) -0.0121(15)
C20 0.0544(19) 0.0410(14) 0.0370(14) 0.0112(11) -0.0081(14) 0.0089(14)
C21 0.0556(18) 0.0289(12) 0.0265(13) 0.0075(10) -0.0053(12) 0.0062(12)
C22 0.065(2) 0.0410(14) 0.0313(14) 0.0011(11) -0.0006(14) -0.0001(14)
C23 0.066(2) 0.0548(18) 0.0517(19) 0.0117(15) 0.0097(17) 0.0007(17)
C24 0.095(3) 0.062(2) 0.0484(19) 0.0109(16) 0.030(2) 0.016(2)
C25 0.124(4) 0.0517(19) 0.0386(17) -0.0079(14) 0.010(2) 0.007(2)
C26 0.080(2) 0.0395(14) 0.0354(15) 0.0001(12) -0.0088(16) 0.0008(16)
C27 0.0380(16) 0.0361(13) 0.0301(12) 0.0035(10) 0.0060(11) -0.0007(12)
C28 0.0410(17) 0.0379(13) 0.0401(14) 0.0054(11) 0.0054(13) -0.0030(13)
C29 0.0418(17) 0.0392(13) 0.0369(14) -0.0001(11) -0.0002(12) -0.0007(13)
C30 0.0394(17) 0.0445(14) 0.0334(13) 0.0016(11) 0.0027(12) 0.0066(13)
C31 0.0425(17) 0.0369(13) 0.0324(13) 0.0081(10) 0.0003(12) 0.0067(12)
C32 0.0430(17) 0.0343(12) 0.0309(13) 0.0004(10) 0.0049(12) 0.0074(12)
C33 0.063(2) 0.0506(16) 0.0455(17) -0.0060(13) -0.0086(16) -0.0066(16)
C34 0.046(2) 0.0651(19) 0.060(2) 0.0008(15) -0.0064(16) 0.0119(16)
O4 0.0602(15) 0.0753(14) 0.0385(11) -0.0071(10) 0.0129(10) 0.0034(12)
O5 0.0500(13) 0.0337(9) 0.0571(12) -0.0123(8) 0.0185(10) -0.0145(9)
O6 0.0439(11) 0.0294(8) 0.0373(9) -0.0048(7) 0.0016(8) -0.0048(8)
C35 0.0354(15) 0.0270(11) 0.0349(13) -0.0042(10) 0.0078(11) -0.0065(11)
C36 0.0405(17) 0.0331(12) 0.0380(14) -0.0076(10) 0.0061(12) -0.0057(12)
C37 0.0428(17) 0.0378(13) 0.0398(15) -0.0047(11) 0.0086(13) -0.0074(13)
C38 0.0407(16) 0.0368(13) 0.0336(13) -0.0026(10) 0.0021(12) -0.0057(12)
C39 0.0388(16) 0.0303(12) 0.0320(13) -0.0040(10) 0.0014(11) -0.0047(11)
C40 0.0425(17) 0.0316(12) 0.0398(14) -0.0077(11) 0.0096(13) -0.0084(12)
C41 0.055(2) 0.0386(14) 0.0475(16) -0.0003(12) 0.0100(15) -0.0170(14)
C42 0.0362(16) 0.0318(12) 0.0443(15) 0.0011(11) 0.0098(13) -0.0064(12)
C43 0.0460(19) 0.0399(14) 0.0531(17) -0.0034(12) -0.0021(14) 0.0032(13)
C44 0.068(2) 0.0528(18) 0.061(2) -0.0175(16) 0.0008(18) -0.0048(17)
C45 0.066(2) 0.072(2) 0.0538(19) 0.0019(16) -0.0125(18) -0.022(2)
C46 0.059(2) 0.071(2) 0.089(3) 0.027(2) -0.024(2) -0.0082(19)
C47 0.059(2) 0.0356(15) 0.087(2) 0.0003(15) -0.009(2) -0.0008(15)
C48 0.0446(17) 0.0259(11) 0.0352(13) -0.0014(10) 0.0031(12) -0.0029(11)
C49 0.0490(18) 0.0351(12) 0.0374(14) -0.0081(11) -0.0087(13) -0.0001(13)
C50 0.0460(17) 0.0254(11) 0.0303(13) -0.0070(10) -0.0039(12) -0.0008(11)
C51 0.065(2) 0.0315(13) 0.0387(14) 0.0017(11) 0.0038(14) 0.0015(14)
C52 0.064(2) 0.0472(16) 0.0518(18) -0.0042(14) 0.0160(16) -0.0014(16)
C53 0.052(2) 0.0477(16) 0.0584(19) -0.0138(14) 0.0021(16) 0.0132(15)
C54 0.063(2) 0.0328(13) 0.0462(16) -0.0021(12) -0.0063(15) 0.0118(14)
C55 0.058(2) 0.0313(13) 0.0374(14) 0.0002(11) 0.0000(13) 0.0006(14)
C56 0.0514(19) 0.0342(13) 0.0447(16) -0.0002(11) -0.0015(14) 0.0022(13)
C57 0.0448(18) 0.0416(15) 0.0580(18) -0.0057(13) -0.0020(15) 0.0047(14)
C58 0.0399(17) 0.0365(13) 0.0469(15) -0.0084(11) 0.0073(13) -0.0003(13)
C59 0.0432(19) 0.0516(16) 0.0580(18) -0.0112(14) 0.0120(15) -0.0054(14)
C60 0.053(2) 0.0389(14) 0.068(2) -0.0128(14) 0.0138(17) 0.0022(14)
C61 0.0387(17) 0.0448(14) 0.0348(14) -0.0042(11) 0.0047(12) -0.0017(13)
C62 0.0428(18) 0.0492(16) 0.0466(16) -0.0111(13) -0.0012(14) 0.0039(14)
C63 0.0495(19) 0.0441(15) 0.0448(16) -0.0021(12) -0.0067(14) -0.0011(14)
C64 0.0475(19) 0.0533(16) 0.0353(14) 0.0011(12) -0.0021(13) -0.0117(15)
C65 0.0527(19) 0.0472(15) 0.0349(14) -0.0060(12) 0.0016(13) -0.0083(14)
C66 0.0515(19) 0.0399(14) 0.0379(14) 0.0013(11) -0.0034(13) -0.0082(13)
C67 0.070(3) 0.0560(18) 0.065(2) 0.0036(16) -0.0191(19) 0.0105(18)
C68 0.059(2) 0.075(2) 0.0547(19) 0.0002(16) -0.0107(17) -0.0140(19)
O7 0.0443(12) 0.0473(10) 0.0320(10) 0.0020(8) -0.0084(9) -0.0015(9)
O8 0.0396(12) 0.0394(9) 0.0447(10) -0.0048(8) -0.0070(9) 0.0145(9)
O9 0.0382(10) 0.0269(8) 0.0322(9) -0.0030(6) 0.0022(8) 0.0038(8)
C69 0.0308(14) 0.0239(10) 0.0288(12) 0.0011(9) -0.0018(10) 0.0013(10)
C70 0.0305(14) 0.0241(10) 0.0307(12) -0.0036(9) -0.0013(10) 0.0030(10)
C71 0.0322(15) 0.0251(11) 0.0311(13) 0.0020(9) -0.0030(11) 0.0044(10)
C72 0.0318(14) 0.0276(11) 0.0289(12) -0.0001(9) 0.0000(10) 0.0032(11)
C73 0.0307(14) 0.0274(11) 0.0275(12) -0.0027(9) 0.0014(10) -0.0008(10)
C74 0.0340(15) 0.0276(11) 0.0329(13) -0.0005(10) -0.0025(11) 0.0031(11)
C75 0.0438(18) 0.0407(14) 0.0424(15) 0.0070(12) -0.0015(13) 0.0132(13)
C76 0.0313(15) 0.0299(12) 0.0408(14) 0.0070(10) -0.0024(12) 0.0076(11)
C77 0.0463(19) 0.0400(14) 0.064(2) 0.0073(13) 0.0087(16) -0.0012(14)
C78 0.052(2) 0.093(3) 0.068(2) 0.031(2) 0.0203(19) 0.019(2)
C79 0.080(3) 0.126(4) 0.043(2) -0.008(2) 0.004(2) 0.057(3)
C80 0.079(3) 0.089(3) 0.075(3) -0.042(2) -0.018(2) 0.022(2)
C81 0.0461(19) 0.0479(16) 0.069(2) -0.0079(15) -0.0069(16) -0.0013(15)
C82 0.0375(15) 0.0255(11) 0.0290(12) 0.0019(9) 0.0003(11) 0.0052(11)
C83 0.0437(17) 0.0397(13) 0.0315(13) -0.0052(11) 0.0098(12) -0.0014(13)
C84 0.0431(16) 0.0330(12) 0.0242(12) -0.0062(10) 0.0040(11) -0.0010(12)
C85 0.0480(18) 0.0339(13) 0.0424(15) -0.0008(11) 0.0022(13) -0.0015(13)
C86 0.056(2) 0.0447(15) 0.0497(17) -0.0072(13) 0.0029(16) -0.0135(15)
C87 0.049(2) 0.071(2) 0.058(2) -0.0165(17) -0.0046(17) -0.0119(18)
C88 0.058(2) 0.075(2) 0.0482(18) -0.0025(16) -0.0190(16) 0.0070(19)
C89 0.061(2) 0.0475(15) 0.0369(15) 0.0047(12) -0.0035(14) 0.0033(15)
C90 0.0454(17) 0.0281(12) 0.0348(14) 0.0023(10) 0.0097(12) -0.0001(12)
C91 0.0387(17) 0.0284(12) 0.0486(16) -0.0017(11) 0.0081(13) -0.0052(12)
C92 0.0297(15) 0.0276(11) 0.0429(14) -0.0036(10) -0.0014(12) -0.0041(11)
C93 0.0348(16) 0.0466(15) 0.0527(17) -0.0034(13) -0.0043(13) -0.0012(13)
C94 0.0476(19) 0.0311(13) 0.0607(18) -0.0118(12) -0.0001(15) -0.0081(13)
C95 0.0336(16) 0.0452(14) 0.0338(13) -0.0034(11) -0.0029(12) -0.0035(12)
C96 0.0371(17) 0.0531(16) 0.0452(16) -0.0098(13) 0.0041(13) -0.0138(14)
C97 0.0379(16) 0.0366(13) 0.0436(15) 0.0002(11) 0.0084(13) -0.0081(12)
C98 0.0357(16) 0.0438(14) 0.0319(13) 0.0055(11) 0.0032(12) 0.0045(12)
C99 0.0397(16) 0.0339(12) 0.0291(12) -0.0008(10) 0.0010(11) 0.0056(12)
C100 0.0409(17) 0.0302(12) 0.0360(14) 0.0030(10) 0.0074(12) 0.0020(12)
C101 0.059(2) 0.0499(16) 0.070(2) 0.0026(15) 0.0223(18) -0.0150(16)
C102 0.0415(19) 0.0600(18) 0.0575(18) 0.0072(14) 0.0114(15) 0.0065(15)

loop_
_atom_type_symbol
_atom_type_description
_atom_type_scat_dispersion_real
_atom_type_scat_dispersion_imag
_atom_type_scat_source
C C 0.0033 0.0016 'International Tables Vol C Tables 4.2.6.8 and 6.1.1.4'
H H 0.0000 0.0000 'International Tables Vol C Tables 4.2.6.8 and 6.1.1.4'
O O 0.0106 0.0060 'International Tables Vol C Tables 4.2.6.8 and 6.1.1.4'

loop_
_geom_angle_atom_site_label_1
_geom_angle_atom_site_label_2
_geom_angle_atom_site_label_3
_geom_angle
C6 O2 C7 113.0(2)
C20 O3 C14 115.39(19)
C6 C1 C14 108.55(19)
C6 C1 C5 112.4(2)
C14 C1 C5 115.97(19)
C6 C1 C2 112.67(19)
C14 C1 C2 108.4(2)
C5 C1 C2 98.53(18)
C3 C2 C17 122.8(2)
C3 C2 C1 103.3(2)
C17 C2 C1 119.6(2)
C3 C2 H2 102.7
C17 C2 H2 102.7
C1 C2 H2 102.7
O1 C3 C2 128.0(3)
O1 C3 C4 124.5(2)
C2 C3 C4 107.4(2)
C3 C4 C32 118.0(2)
C3 C4 C5 104.3(2)
C32 C4 C5 107.66(19)
C3 C4 C31 112.26(19)
C32 C4 C31 99.9(2)
C5 C4 C31 115.2(2)
C27 C5 C4 110.7(2)
C27 C5 C1 125.3(2)
C4 C5 C1 104.67(19)
C27 C5 H5 104.8
C4 C5 H5 104.8
C1 C5 H5 104.8
O2 C6 C1 108.46(19)
O2 C6 H6A 110.0
C1 C6 H6A 110.0
O2 C6 H6B 110.0
C1 C6 H6B 110.0
H6A C6 H6B 108.4
O2 C7 C8 115.1(2)
O2 C7 H7A 108.5
C8 C7 H7A 108.5
O2 C7 H7B 108.5
C8 C7 H7B 108.5
H7A C7 H7B 107.5
C13 C8 C9 118.4(3)
C13 C8 C7 122.1(2)
C9 C8 C7 119.4(3)
C10 C9 C8 121.3(3)
C10 C9 H9 119.4
C8 C9 H9 119.4
C11 C10 C9 119.5(3)
C11 C10 H10 120.2
C9 C10 H10 120.2
C12 C11 C10 120.3(3)
C12 C11 H11 119.8
C10 C11 H11 119.8
C11 C12 C13 120.2(3)
C11 C12 H12 119.9
C13 C12 H12 119.9
C8 C13 C12 120.3(3)
C8 C13 H13 119.9
C12 C13 H13 119.9
O3 C14 C15 111.2(2)
O3 C14 C1 105.87(19)
C15 C14 C1 109.8(2)
O3 C14 H14 110.0
C15 C14 H14 110.0
C1 C14 H14 110.0
C14 C15 C16 113.0(2)
C14 C15 H15A 109.0
C16 C15 H15A 109.0
C14 C15 H15B 109.0
C16 C15 H15B 109.0
H15A C15 H15B 107.8
C15 C16 C17 115.4(2)
C15 C16 H16A 108.4
C17 C16 H16A 108.4
C15 C16 H16B 108.4
C17 C16 H16B 108.4
H16A C16 H16B 107.5
C18 C17 C2 108.8(2)
C18 C17 C16 107.4(2)
C2 C17 C16 106.6(2)
C18 C17 C19 108.3(2)
C2 C17 C19 114.1(2)
C16 C17 C19 111.5(2)
C17 C18 H18A 109.5
C17 C18 H18B 109.5
H18A C18 H18B 109.5
C17 C18 H18C 109.5
H18A C18 H18C 109.5
H18B C18 H18C 109.5
C17 C19 H19A 109.5
C17 C19 H19B 109.5
H19A C19 H19B 109.5
C17 C19 H19C 109.5
H19A C19 H19C 109.5
H19B C19 H19C 109.5
O3 C20 C21 113.6(2)
O3 C20 H20A 108.8
C21 C20 H20A 108.8
O3 C20 H20B 108.8
C21 C20 H20B 108.8
H20A C20 H20B 107.7
C26 C21 C22 118.4(3)
C26 C21 C20 121.3(3)
C22 C21 C20 120.2(2)
C23 C22 C21 120.7(3)
C23 C22 H22 119.6
C21 C22 H22 119.6
C22 C23 C24 119.6(4)
C22 C23 H23 120.2
C24 C23 H23 120.2
C25 C24 C23 120.0(3)
C25 C24 H24 120.0
C23 C24 H24 120.0
C24 C25 C26 120.6(3)
C24 C25 H25 119.7
C26 C25 H25 119.7
C25 C26 C21 120.6(3)
C25 C26 H26 119.7
C21 C26 H26 119.7
C5 C27 C28 107.8(2)
C5 C27 H27A 110.2
C28 C27 H27A 110.2
C5 C27 H27B 110.2
C28 C27 H27B 110.2
H27A C27 H27B 108.5
C27 C28 C29 114.1(2)
C27 C28 H28A 108.7
C29 C28 H28A 108.7
C27 C28 H28B 108.7
C29 C28 H28B 108.7
H28A C28 H28B 107.6
C30 C29 C33 115.2(2)
C30 C29 C32 100.0(2)
C33 C29 C32 113.4(2)
C30 C29 C28 107.7(2)
C33 C29 C28 110.3(2)
C32 C29 C28 109.8(2)
C34 C30 C31 125.3(3)
C34 C30 C29 126.7(3)
C31 C30 C29 108.0(2)
C30 C31 C4 104.9(2)
C30 C31 H31A 110.8
C4 C31 H31A 110.8
C30 C31 H31B 110.8
C4 C31 H31B 110.8
H31A C31 H31B 108.8
C4 C32 C29 101.0(2)
C4 C32 H32A 111.6
C29 C32 H32A 111.6
C4 C32 H32B 111.6
C29 C32 H32B 111.6
H32A C32 H32B 109.4
C29 C33 H33A 109.5
C29 C33 H33B 109.5
H33A C33 H33B 109.5
C29 C33 H33C 109.5
H33A C33 H33C 109.5
H33B C33 H33C 109.5
C30 C34 H34A 120.0
C30 C34 H34B 120.0
H34A C34 H34B 120.0
C40 O5 C41 113.2(2)
C49 O6 C48 113.72(19)
C48 C35 C40 108.03(19)
C48 C35 C39 115.85(19)
C40 C35 C39 112.7(2)
C48 C35 C36 108.1(2)
C40 C35 C36 113.30(19)
C39 C35 C36 98.60(19)
C37 C36 C58 122.6(2)
C37 C36 C35 103.5(2)
C58 C36 C35 119.3(2)
C37 C36 H36 102.8
C58 C36 H36 102.8
C35 C36 H36 102.8
O4 C37 C36 127.7(3)
O4 C37 C38 124.6(3)
C36 C37 C38 107.6(2)
C37 C38 C66 118.6(2)
C37 C38 C39 103.9(2)
C66 C38 C39 108.0(2)
C37 C38 C65 112.0(2)
C66 C38 C65 99.4(2)
C39 C38 C65 115.3(2)
C61 C39 C38 110.7(2)
C61 C39 C35 125.1(2)
C38 C39 C35 105.1(2)
C61 C39 H39 104.7
C38 C39 H39 104.7
C35 C39 H39 104.7
O5 C40 C35 108.46(19)
O5 C40 H40A 110.0
C35 C40 H40A 110.0
O5 C40 H40B 110.0
C35 C40 H40B 110.0
H40A C40 H40B 108.4
O5 C41 C42 114.0(2)
O5 C41 H41A 108.8
C42 C41 H41A 108.8
O5 C41 H41B 108.8
C42 C41 H41B 108.8
H41A C41 H41B 107.7
C47 C42 C43 118.4(3)
C47 C42 C41 121.3(2)
C43 C42 C41 120.2(3)
C42 C43 C44 121.1(3)
C42 C43 H43 119.4
C44 C43 H43 119.4
C45 C44 C43 119.6(3)
C45 C44 H44 120.2
C43 C44 H44 120.2
C44 C45 C46 119.8(3)
C44 C45 H45 120.1
C46 C45 H45 120.1
C45 C46 C47 120.4(3)
C45 C46 H46 119.8
C47 C46 H46 119.8
C42 C47 C46 120.7(3)
C42 C47 H47 119.7
C46 C47 H47 119.7
O6 C48 C35 108.51(18)
O6 C48 C56 108.2(2)
C35 C48 C56 110.3(2)
O6 C48 H48 109.9
C35 C48 H48 109.9
C56 C48 H48 109.9
O6 C49 C50 111.8(2)
O6 C49 H49A 109.2
C50 C49 H49A 109.2
O6 C49 H49B 109.2
C50 C49 H49B 109.2
H49A C49 H49B 107.9
C51 C50 C55 118.2(3)
C51 C50 C49 122.1(2)
C55 C50 C49 119.7(3)
C50 C51 C52 121.0(3)
C50 C51 H51 119.5
C52 C51 H51 119.5
C53 C52 C51 119.7(3)
C53 C52 H52 120.1
C51 C52 H52 120.1
C54 C53 C52 120.2(3)
C54 C53 H53 119.9
C52 C53 H53 119.9
C53 C54 C55 120.1(3)
C53 C54 H54 120.0
C55 C54 H54 120.0
C54 C55 C50 120.8(3)
C54 C55 H55 119.6
C50 C55 H55 119.6
C57 C56 C48 112.1(2)
C57 C56 H56A 109.2
C48 C56 H56A 109.2
C57 C56 H56B 109.2
C48 C56 H56B 109.2
H56A C56 H56B 107.9
C56 C57 C58 117.0(3)
C56 C57 H57A 108.0
C58 C57 H57A 108.0
C56 C57 H57B 108.0
C58 C57 H57B 108.0
H57A C57 H57B 107.3
C36 C58 C59 108.7(2)
C36 C58 C60 114.3(2)
C59 C58 C60 108.0(2)
C36 C58 C57 107.1(2)
C59 C58 C57 107.0(2)
C60 C58 C57 111.4(2)
C58 C59 H59A 109.5
C58 C59 H59B 109.5
H59A C59 H59B 109.5
C58 C59 H59C 109.5
H59A C59 H59C 109.5
H59B C59 H59C 109.5
C58 C60 H60A 109.5
C58 C60 H60B 109.5
H60A C60 H60B 109.5
C58 C60 H60C 109.5
H60A C60 H60C 109.5
H60B C60 H60C 109.5
C39 C61 C62 107.5(2)
C39 C61 H61A 110.2
C62 C61 H61A 110.2
C39 C61 H61B 110.2
C62 C61 H61B 110.2
H61A C61 H61B 108.5
C61 C62 C63 114.6(2)
C61 C62 H62A 108.6
C63 C62 H62A 108.6
C61 C62 H62B 108.6
C63 C62 H62B 108.6
H62A C62 H62B 107.6
C64 C63 C67 115.0(2)
C64 C63 C66 99.8(2)
C67 C63 C66 113.0(3)
C64 C63 C62 107.9(2)
C67 C63 C62 110.7(3)
C66 C63 C62 109.9(2)
C68 C64 C65 125.7(3)
C68 C64 C63 126.8(3)
C65 C64 C63 107.5(2)
C64 C65 C38 105.3(2)
C64 C65 H65A 110.7
C38 C65 H65A 110.7
C64 C65 H65B 110.7
C38 C65 H65B 110.7
H65A C65 H65B 108.8
C63 C66 C38 101.1(2)
C63 C66 H66A 111.5
C38 C66 H66A 111.5
C63 C66 H66B 111.5
C38 C66 H66B 111.5
H66A C66 H66B 109.4
C63 C67 H67A 109.5
C63 C67 H67B 109.5
H67A C67 H67B 109.5
C63 C67 H67C 109.5
H67A C67 H67C 109.5
H67B C67 H67C 109.5
C64 C68 H68A 120.0
C64 C68 H68B 120.0
H68A C68 H68B 120.0
C74 O8 C75 112.43(19)
C83 O9 C82 113.98(18)
C82 C69 C74 108.91(18)
C82 C69 C73 116.01(18)
C74 C69 C73 113.0(2)
C82 C69 C70 108.1(2)
C74 C69 C70 111.85(18)
C73 C69 C70 98.55(17)
C71 C70 C92 122.5(2)
C71 C70 C69 103.00(19)
C92 C70 C69 119.52(19)
C71 C70 H70 103.0
C92 C70 H70 103.0
C69 C70 H70 103.0
O7 C71 C70 127.4(2)
O7 C71 C72 125.1(2)
C70 C71 C72 107.53(19)
C71 C72 C100 118.0(2)
C71 C72 C73 104.10(19)
C100 C72 C73 107.87(18)
C71 C72 C99 112.61(18)
C100 C72 C99 100.66(19)
C73 C72 C99 113.9(2)
C95 C73 C72 110.4(2)
C95 C73 C69 125.6(2)
C72 C73 C69 104.34(18)
C95 C73 H73 104.9
C72 C73 H73 104.9
C69 C73 H73 104.9
O8 C74 C69 108.39(19)
O8 C74 H74A 110.0
C69 C74 H74A 110.0
O8 C74 H74B 110.0
C69 C74 H74B 110.0
H74A C74 H74B 108.4
O8 C75 C76 114.1(2)
O8 C75 H75A 108.7
C76 C75 H75A 108.7
O8 C75 H75B 108.7
C76 C75 H75B 108.7
H75A C75 H75B 107.6
C77 C76 C81 118.1(3)
C77 C76 C75 120.9(2)
C81 C76 C75 121.0(3)
C78 C77 C76 120.9(3)
C78 C77 H77 119.5
C76 C77 H77 119.5
C77 C78 C79 120.1(3)
C77 C78 H78 119.9
C79 C78 H78 119.9
C80 C79 C78 119.2(3)
C80 C79 H79 120.4
C78 C79 H79 120.4
C81 C80 C79 120.2(4)
C81 C80 H80 119.9
C79 C80 H80 119.9
C80 C81 C76 121.4(3)
C80 C81 H81 119.3
C76 C81 H81 119.3
O9 C82 C90 108.6(2)
O9 C82 C69 108.43(17)
C90 C82 C69 110.48(19)
O9 C82 H82 109.8
C90 C82 H82 109.8
C69 C82 H82 109.8
O9 C83 C84 111.9(2)
O9 C83 H83A 109.2
C84 C83 H83A 109.2
O9 C83 H83B 109.2
C84 C83 H83B 109.2
H83A C83 H83B 107.9
C89 C84 C85 118.7(3)
C89 C84 C83 121.7(2)
C85 C84 C83 119.5(2)
C86 C85 C84 120.6(3)
C86 C85 H85 119.7
C84 C85 H85 119.7
C87 C86 C85 120.1(3)
C87 C86 H86 120.0
C85 C86 H86 120.0
C86 C87 C88 120.6(3)
C86 C87 H87 119.7
C88 C87 H87 119.7
C87 C88 C89 119.3(3)
C87 C88 H88 120.4
C89 C88 H88 120.4
C84 C89 C88 120.7(3)
C84 C89 H89 119.6
C88 C89 H89 119.6
C91 C90 C82 112.68(19)
C91 C90 H90A 109.1
C82 C90 H90A 109.1
C91 C90 H90B 109.1
C82 C90 H90B 109.1
H90A C90 H90B 107.8
C90 C91 C92 116.3(2)
C90 C91 H91A 108.2
C92 C91 H91A 108.2
C90 C91 H91B 108.2
C92 C91 H91B 108.2
H91A C91 H91B 107.4
C70 C92 C93 108.57(19)
C70 C92 C94 114.2(2)
C93 C92 C94 108.0(2)
C70 C92 C91 106.56(19)
C93 C92 C91 108.0(2)
C94 C92 C91 111.3(2)
C92 C93 H93A 109.5
C92 C93 H93B 109.5
H93A C93 H93B 109.5
C92 C93 H93C 109.5
H93A C93 H93C 109.5
H93B C93 H93C 109.5
C92 C94 H94A 109.5
C92 C94 H94B 109.5
H94A C94 H94B 109.5
C92 C94 H94C 109.5
H94A C94 H94C 109.5
H94B C94 H94C 109.5
C73 C95 C96 107.7(2)
C73 C95 H95A 110.2
C96 C95 H95A 110.2
C73 C95 H95B 110.2
C96 C95 H95B 110.2
H95A C95 H95B 108.5
C95 C96 C97 114.8(2)
C95 C96 H96A 108.6
C97 C96 H96A 108.6
C95 C96 H96B 108.6
C97 C96 H96B 108.6
H96A C96 H96B 107.5
C101 C97 C98 114.5(2)
C101 C97 C100 113.5(2)
C98 C97 C100 99.8(2)
C101 C97 C96 110.5(2)
C98 C97 C96 108.4(2)
C100 C97 C96 109.6(2)
C102 C98 C99 125.6(3)
C102 C98 C97 126.8(3)
C99 C98 C97 107.6(2)
C98 C99 C72 104.94(19)
C98 C99 H99A 110.8
C72 C99 H99A 110.8
C98 C99 H99B 110.8
C72 C99 H99B 110.8
H99A C99 H99B 108.8
C72 C100 C97 101.2(2)
C72 C100 H10A 111.5
C97 C100 H10A 111.5
C72 C100 H10B 111.5
C97 C100 H10B 111.5
H10A C100 H10B 109.3
C97 C101 H10C 109.5
C97 C101 H10D 109.5
H10C C101 H10D 109.5
C97 C101 H10E 109.5
H10C C101 H10E 109.5
H10D C101 H10E 109.5
C98 C102 H10F 120.0
C98 C102 H10G 120.0
H10F C102 H10G 120.0

loop_
_geom_bond_atom_site_label_1
_geom_bond_atom_site_label_2
_geom_bond_distance
O1 C3 1.215(3)
O2 C6 1.413(3)
O2 C7 1.420(3)
O3 C20 1.428(3)
O3 C14 1.442(3)
C1 C6 1.538(3)
C1 C14 1.541(3)
C1 C5 1.546(3)
C1 C2 1.560(4)
C2 C3 1.511(4)
C2 C17 1.536(4)
C2 H2 0.9800
C3 C4 1.520(4)
C4 C32 1.538(3)
C4 C5 1.544(3)
C4 C31 1.552(3)
C5 C27 1.518(4)
C5 H5 0.9800
C6 H6A 0.9700
C6 H6B 0.9700
C7 C8 1.503(4)
C7 H7A 0.9700
C7 H7B 0.9700
C8 C13 1.377(4)
C8 C9 1.383(3)
C9 C10 1.381(4)
C9 H9 0.9300
C10 C11 1.374(5)
C10 H10 0.9300
C11 C12 1.359(5)
C11 H11 0.9300
C12 C13 1.399(5)
C12 H12 0.9300
C13 H13 0.9300
C14 C15 1.531(4)
C14 H14 0.9800
C15 C16 1.532(4)
C15 H15A 0.9700
C15 H15B 0.9700
C16 C17 1.539(4)
C16 H16A 0.9700
C16 H16B 0.9700
C17 C18 1.534(4)
C17 C19 1.542(4)
C18 H18A 0.9600
C18 H18B 0.9600
C18 H18C 0.9600
C19 H19A 0.9600
C19 H19B 0.9600
C19 H19C 0.9600
C20 C21 1.491(4)
C20 H20A 0.9700
C20 H20B 0.9700
C21 C26 1.376(4)
C21 C22 1.394(4)
C22 C23 1.372(4)
C22 H22 0.9300
C23 C24 1.375(5)
C23 H23 0.9300
C24 C25 1.366(6)
C24 H24 0.9300
C25 C26 1.370(5)
C25 H25 0.9300
C26 H26 0.9300
C27 C28 1.534(4)
C27 H27A 0.9700
C27 H27B 0.9700
C28 C29 1.553(4)
C28 H28A 0.9700
C28 H28B 0.9700
C29 C30 1.520(4)
C29 C33 1.523(4)
C29 C32 1.543(4)
C30 C34 1.322(4)
C30 C31 1.507(4)
C31 H31A 0.9700
C31 H31B 0.9700
C32 H32A 0.9700
C32 H32B 0.9700
C33 H33A 0.9600
C33 H33B 0.9600
C33 H33C 0.9600
C34 H34A 0.9300
C34 H34B 0.9300
O4 C37 1.214(3)
O5 C40 1.416(3)
O5 C41 1.423(3)
O6 C49 1.431(3)
O6 C48 1.439(3)
C35 C48 1.531(3)
C35 C40 1.534(3)
C35 C39 1.552(4)
C35 C36 1.556(4)
C36 C37 1.518(4)
C36 C58 1.527(4)
C36 H36 0.9800
C37 C38 1.523(4)
C38 C66 1.539(4)
C38 C39 1.545(3)
C38 C65 1.545(4)
C39 C61 1.522(4)
C39 H39 0.9800
C40 H40A 0.9700
C40 H40B 0.9700
C41 C42 1.506(4)
C41 H41A 0.9700
C41 H41B 0.9700
C42 C47 1.363(4)
C42 C43 1.379(4)
C43 C44 1.384(4)
C43 H43 0.9300
C44 C45 1.360(5)
C44 H44 0.9300
C45 C46 1.369(5)
C45 H45 0.9300
C46 C47 1.381(5)
C46 H46 0.9300
C47 H47 0.9300
C48 C56 1.539(4)
C48 H48 0.9800
C49 C50 1.501(4)
C49 H49A 0.9700
C49 H49B 0.9700
C50 C51 1.379(4)
C50 C55 1.392(3)
C51 C52 1.382(4)
C51 H51 0.9300
C52 C53 1.373(4)
C52 H52 0.9300
C53 C54 1.368(4)
C53 H53 0.9300
C54 C55 1.375(4)
C54 H54 0.9300
C55 H55 0.9300
C56 C57 1.527(4)
C56 H56A 0.9700
C56 H56B 0.9700
C57 C58 1.545(4)
C57 H57A 0.9700
C57 H57B 0.9700
C58 C59 1.534(4)
C58 C60 1.539(4)
C59 H59A 0.9600
C59 H59B 0.9600
C59 H59C 0.9600
C60 H60A 0.9600
C60 H60B 0.9600
C60 H60C 0.9600
C61 C62 1.530(4)
C61 H61A 0.9700
C61 H61B 0.9700
C62 C63 1.548(4)
C62 H62A 0.9700
C62 H62B 0.9700
C63 C64 1.523(4)
C63 C67 1.524(4)
C63 C66 1.538(4)
C64 C68 1.314(4)
C64 C65 1.510(4)
C65 H65A 0.9700
C65 H65B 0.9700
C66 H66A 0.9700
C66 H66B 0.9700
C67 H67A 0.9600
C67 H67B 0.9600
C67 H67C 0.9600
C68 H68A 0.9300
C68 H68B 0.9300
O7 C71 1.213(3)
O8 C74 1.420(3)
O8 C75 1.428(3)
O9 C83 1.429(3)
O9 C82 1.438(3)
C69 C82 1.534(3)
C69 C74 1.537(3)
C69 C73 1.550(3)
C69 C70 1.558(3)
C70 C71 1.518(3)
C70 C92 1.530(3)
C70 H70 0.9800
C71 C72 1.521(4)
C72 C100 1.531(3)
C72 C73 1.548(3)
C72 C99 1.549(3)
C73 C95 1.521(4)
C73 H73 0.9800
C74 H74A 0.9700
C74 H74B 0.9700
C75 C76 1.499(4)
C75 H75A 0.9700
C75 H75B 0.9700
C76 C77 1.373(4)
C76 C81 1.378(4)
C77 C78 1.370(5)
C77 H77 0.9300
C78 C79 1.376(6)
C78 H78 0.9300
C79 C80 1.371(6)
C79 H79 0.9300
C80 C81 1.359(5)
C80 H80 0.9300
C81 H81 0.9300
C82 C90 1.528(4)
C82 H82 0.9800
C83 C84 1.502(4)
C83 H83A 0.9700
C83 H83B 0.9700
C84 C89 1.376(4)
C84 C85 1.390(3)
C85 C86 1.375(4)
C85 H85 0.9300
C86 C87 1.360(5)
C86 H86 0.9300
C87 C88 1.381(5)
C87 H87 0.9300
C88 C89 1.385(5)
C88 H88 0.9300
C89 H89 0.9300
C90 C91 1.523(4)
C90 H90A 0.9700
C90 H90B 0.9700
C91 C92 1.547(4)
C91 H91A 0.9700
C91 H91B 0.9700
C92 C93 1.533(4)
C92 C94 1.536(3)
C93 H93A 0.9600
C93 H93B 0.9600
C93 H93C 0.9600
C94 H94A 0.9600
C94 H94B 0.9600
C94 H94C 0.9600
C95 C96 1.530(4)
C95 H95A 0.9700
C95 H95B 0.9700
C96 C97 1.540(4)
C96 H96A 0.9700
C96 H96B 0.9700
C97 C101 1.522(4)
C97 C98 1.528(4)
C97 C100 1.533(4)
C98 C102 1.319(4)
C98 C99 1.507(4)
C99 H99A 0.9700
C99 H99B 0.9700
C100 H10A 0.9700
C100 H10B 0.9700
C101 H10C 0.9600
C101 H10D 0.9600
C101 H10E 0.9600
C102 H10F 0.9300
C102 H10G 0.9300
